data_1533801
loop_
_publ_author_name
'Hoch, C.'
'Wendorff, M.'
'Roehr, C.'

_publ_section_title
;
 Synthesis and crystal structure of the tetrelides A12 M17 (A = Na, K, Rb,
 Cs; M = Si, Ge, Sn) and A4 B9 (A = K, Rb)
;
_journal_name_full 'Journal of Alloys Compd.'
_journal_page_first 206
_journal_page_last 221
_journal_volume 361
_journal_year 2003
_chemical_formula_sum 'Pb9 Rb4'
_chemical_name_systematic 'Rb4 Pb9'
_space_group_IT_number 11
_symmetry_space_group_name_Hall '-P 2yb'
_symmetry_space_group_name_H-M 'P 1 21/m 1'
_cell_angle_alpha 90
_cell_angle_beta 103.23
_cell_angle_gamma 90
_cell_formula_units_Z 4
_cell_length_a 9.894
_cell_length_b 13.406
_cell_length_c 16.243
_cell_volume 2097.274
_citation_journal_id_ASTM JALCEU
_cod_data_source_file Hoch_JALCEU_2003_111.cif
_cod_data_source_block Pb9Rb4
_cod_database_code 1533801

loop_
_symmetry_equiv_pos_as_xyz
x,y,z
-x,y+1/2,-z
-x,-y,-z
x,-y-1/2,z

loop_
_atom_site_label
_atom_site_type_symbol
_atom_site_fract_x
_atom_site_fract_y
_atom_site_fract_z
_atom_site_occupancy
_atom_site_U_iso_or_equiv
Pb2 Pb 0.3614 0.25 0.0029 1 0.0
Pb1 Pb 0.3198 0.25 0.8092 1 0.0
Rb2 Rb 0.7592 0.25 0.0673 1 0.0
Pb5 Pb 0.1094 0.63249 0.1204 1 0.0
Rb3 Rb 0.4496 0.5026 0.13 1 0.0
Rb4 Rb 0.3851 0.7311 0.2939 0.5 0.0
Pb8 Pb 0.4366 0.25 0.2574 1 0.0
Pb12 Pb 0.0736 0.7279 0.5739 0.5 0.0
Pb6 Pb 0.1106 0.13325 0.04723 1 0.0
Rb5 Rb 0.1752 0.0992 0.5914 1 0.0
Pb10 Pb 0.7295 0.13498 0.28377 1 0.0
Pb3 Pb 0.0041 0.2323 0.7442 0.5 0.0
Pb11 Pb 0.2584 0.6338 0.47432 1 0.0
Rb1 Rb 0.1166 0.0767 0.2861 1 0.0
Pb4 Pb 0.1897 0.06466 0.87855 1 0.0
Pb9 Pb 0.4381 0.25 0.4697 1 0.0
Pb7 Pb 0.5035 0.061 0.37836 1 0.0
